data_1553228
loop_
_publ_author_name
'Zhang, Zhiguo'
'Qian, Jingjing'
'Zhang, Guisheng'
'Ma, Nana'
'Liu, Qingfeng'
'Liu, Tongxin'
'Sun, Kai'
'Shi, Lei'

_publ_section_title
;
 Copper(i) catalyzed C(sp2)--N bond formation: synthesis of
 pyrrolo[3,2-c]quinolinone derivatives
;
_journal_issue 3
_journal_name_full 'Organic Chemistry Frontiers'
_journal_page_first 344
_journal_paper_doi 10.1039/C5QO00417A
_journal_volume 3
_journal_year 2016
_chemical_formula_moiety 'C24 H14 Cl2 N2 O2'
_chemical_formula_sum 'C24 H14 Cl2 N2 O2'
_chemical_formula_weight 433.27
_space_group_crystal_system triclinic
_space_group_IT_number 2
_space_group_name_Hall '-P 1'
_space_group_name_H-M_alt 'P -1'
_atom_sites_solution_hydrogens geom
_atom_sites_solution_primary direct
_atom_sites_solution_secondary difmap
_audit_creation_date 2015-01-27
_audit_creation_method
;
Olex2 1.2
(compiled 2015.01.19 svn.r3143 for OlexSys, GUI svn.r4992)
;
_audit_update_record
;
2015-03-27 deposited with the CCDC.
2016-01-11 downloaded from the CCDC.
;
_cell_angle_alpha 73.584(12)
_cell_angle_beta 85.490(8)
_cell_angle_gamma 87.120(12)
_cell_formula_units_Z 2
_cell_length_a 5.2005(5)
_cell_length_b 13.556(3)
_cell_length_c 15.6215(13)
_cell_measurement_reflns_used 1606
_cell_measurement_temperature 291(2)
_cell_measurement_theta_max 63.5940
_cell_measurement_theta_min 3.8330
_cell_volume 1052.7(3)
_computing_cell_refinement
;
CrysAlisPro, Agilent Technologies,
Version 1.171.37.34 (release 22-05-2014 CrysAlis171 .NET)
(compiled May 22 2014,16:03:01)
;
_computing_data_collection
;
CrysAlisPro, Agilent Technologies,
Version 1.171.37.34 (release 22-05-2014 CrysAlis171 .NET)
(compiled May 22 2014,16:03:01)
;
_computing_data_reduction
;
CrysAlisPro, Agilent Technologies,
Version 1.171.37.34 (release 22-05-2014 CrysAlis171 .NET)
(compiled May 22 2014,16:03:01)
;
_computing_molecular_graphics 'Olex2 (Dolomanov et al., 2009)'
_computing_publication_material 'Olex2 (Dolomanov et al., 2009)'
_computing_structure_refinement 'ShelXL (Sheldrick, 2008)'
_computing_structure_solution 'ShelXS (Sheldrick, 2008)'
_diffrn_ambient_temperature 291.15
_diffrn_detector 'CCD plate'
_diffrn_detector_area_resol_mean 16.2312
_diffrn_detector_type Eos
_diffrn_measured_fraction_theta_full 0.996
_diffrn_measured_fraction_theta_max 0.996
_diffrn_measurement_details
;
#__ type_ start__ end____ width___ exp.time_
  1 omega    9.00   36.00   1.0000    1.5000
omega____ theta____ kappa____ phi______ frames
    -        0.0000   57.0000  -30.0000 27

#__ type_ start__ end____ width___ exp.time_
  2 omega   16.00   59.00   1.0000    1.5000
omega____ theta____ kappa____ phi______ frames
    -        0.0000   57.0000 -120.0000 43

#__ type_ start__ end____ width___ exp.time_
  3 omega  -61.00   26.00   1.0000   15.0000
omega____ theta____ kappa____ phi______ frames
    -      -42.5000   57.0000 -120.0000 87

#__ type_ start__ end____ width___ exp.time_
  4 omega  -46.00    9.00   1.0000   15.0000
omega____ theta____ kappa____ phi______ frames
    -      -42.5000   30.0000  120.0000 55

#__ type_ start__ end____ width___ exp.time_
  5 omega  -47.00  -14.00   1.0000   15.0000
omega____ theta____ kappa____ phi______ frames
    -      -42.5000   30.0000   90.0000 33

#__ type_ start__ end____ width___ exp.time_
  6 omega  -85.00   27.00   1.0000   15.0000
omega____ theta____ kappa____ phi______ frames
    -      -42.5000   19.0000   30.0000 112

#__ type_ start__ end____ width___ exp.time_
  7 omega -111.00  -86.00   1.0000   15.0000
omega____ theta____ kappa____ phi______ frames
    -      -42.5000 -148.0000  -74.0000 25

#__ type_ start__ end____ width___ exp.time_
  8 omega   35.00   93.00   1.0000   15.0000
omega____ theta____ kappa____ phi______ frames
    -       56.0000  -99.0000  -60.0000 58

#__ type_ start__ end____ width___ exp.time_
  9 omega   19.00   87.00   1.0000   15.0000
omega____ theta____ kappa____ phi______ frames
    -       56.0000 -125.0000 -180.0000 68

#__ type_ start__ end____ width___ exp.time_
 10 omega  105.00  173.00   1.0000   26.0000
omega____ theta____ kappa____ phi______ frames
    -      112.0000   30.0000  -30.0000 68

#__ type_ start__ end____ width___ exp.time_
 11 omega   83.00  115.00   1.0000   26.0000
omega____ theta____ kappa____ phi______ frames
    -      112.0000 -111.0000  -30.0000 32

#__ type_ start__ end____ width___ exp.time_
 12 omega   60.00  128.00   1.0000   26.0000
omega____ theta____ kappa____ phi______ frames
    -      112.0000  -77.0000 -120.0000 68

#__ type_ start__ end____ width___ exp.time_
 13 omega   41.00   96.00   1.0000   26.0000
omega____ theta____ kappa____ phi______ frames
    -      112.0000  -45.0000 -180.0000 55

#__ type_ start__ end____ width___ exp.time_
 14 omega   47.00  100.00   1.0000   26.0000
omega____ theta____ kappa____ phi______ frames
    -      112.0000  -94.0000  150.0000 53

#__ type_ start__ end____ width___ exp.time_
 15 omega   40.00   90.00   1.0000   26.0000
omega____ theta____ kappa____ phi______ frames
    -      112.0000  -30.0000  -90.0000 50

#__ type_ start__ end____ width___ exp.time_
 16 omega   44.00   98.00   1.0000   26.0000
omega____ theta____ kappa____ phi______ frames
    -      112.0000  -45.0000  120.0000 54

#__ type_ start__ end____ width___ exp.time_
 17 omega   63.00  101.00   1.0000   26.0000
omega____ theta____ kappa____ phi______ frames
    -      112.0000  -94.0000   30.0000 38

#__ type_ start__ end____ width___ exp.time_
 18 omega   42.00   98.00   1.0000   26.0000
omega____ theta____ kappa____ phi______ frames
    -      112.0000  -45.0000  -30.0000 56

#__ type_ start__ end____ width___ exp.time_
 19 omega   57.00   86.00   1.0000   26.0000
omega____ theta____ kappa____ phi______ frames
    -      112.0000  -30.0000 -150.0000 29

#__ type_ start__ end____ width___ exp.time_
 20 omega   80.00  108.00   1.0000   26.0000
omega____ theta____ kappa____ phi______ frames
    -      112.0000  -94.0000 -180.0000 28

#__ type_ start__ end____ width___ exp.time_
 21 omega   41.00   97.00   1.0000   26.0000
omega____ theta____ kappa____ phi______ frames
    -      112.0000  -45.0000   30.0000 56

#__ type_ start__ end____ width___ exp.time_
 22 omega   41.00   68.00   1.0000   26.0000
omega____ theta____ kappa____ phi______ frames
    -      112.0000  -30.0000 -120.0000 27

#__ type_ start__ end____ width___ exp.time_
 23 omega   48.00   90.00   1.0000   26.0000
omega____ theta____ kappa____ phi______ frames
    -      112.0000  -30.0000   60.0000 42

#__ type_ start__ end____ width___ exp.time_
 24 omega   58.00  106.00   1.0000   26.0000
omega____ theta____ kappa____ phi______ frames
    -      112.0000  -94.0000   90.0000 48

#__ type_ start__ end____ width___ exp.time_
 25 omega   39.00  167.00   1.0000   26.0000
omega____ theta____ kappa____ phi______ frames
    -      112.0000    0.0000  120.0000 128

#__ type_ start__ end____ width___ exp.time_
 26 omega  -26.00   72.00   1.0000    1.5000
omega____ theta____ kappa____ phi______ frames
    -        0.0000   37.0000  150.0000 98

#__ type_ start__ end____ width___ exp.time_
 27 omega -111.00  -21.00   1.0000   15.0000
omega____ theta____ kappa____ phi______ frames
    -      -42.5000  -57.0000   30.0000 90

#__ type_ start__ end____ width___ exp.time_
 28 omega -113.00  -12.00   1.0000   15.0000
omega____ theta____ kappa____ phi______ frames
    -      -42.5000  -77.0000 -150.0000 101

#__ type_ start__ end____ width___ exp.time_
 29 omega -113.00  -12.00   1.0000   15.0000
omega____ theta____ kappa____ phi______ frames
    -      -42.5000  -77.0000  120.0000 101

#__ type_ start__ end____ width___ exp.time_
 30 omega   35.00  125.00   1.0000   15.0000
omega____ theta____ kappa____ phi______ frames
    -       56.0000   57.0000  -60.0000 90
;
_diffrn_measurement_device 'four-circle diffractometer'
_diffrn_measurement_device_type 'Xcalibur, Eos, Gemini'
_diffrn_measurement_method '\w scans'
_diffrn_orient_matrix_UB_11 0.0028011000
_diffrn_orient_matrix_UB_12 0.1084442000
_diffrn_orient_matrix_UB_13 -0.0662925000
_diffrn_orient_matrix_UB_21 0.0003896000
_diffrn_orient_matrix_UB_22 0.0476079000
_diffrn_orient_matrix_UB_23 0.0786176000
_diffrn_orient_matrix_UB_31 0.2972171000
_diffrn_orient_matrix_UB_32 -0.0044780000
_diffrn_orient_matrix_UB_33 -0.0064595000
_diffrn_radiation_monochromator graphite
_diffrn_radiation_probe x-ray
_diffrn_radiation_type CuK\a
_diffrn_radiation_wavelength 1.54184
_diffrn_reflns_av_R_equivalents 0.0501
_diffrn_reflns_av_unetI/netI 0.0664
_diffrn_reflns_limit_h_max 6
_diffrn_reflns_limit_h_min -4
_diffrn_reflns_limit_k_max 14
_diffrn_reflns_limit_k_min -16
_diffrn_reflns_limit_l_max 18
_diffrn_reflns_limit_l_min -18
_diffrn_reflns_number 7415
_diffrn_reflns_theta_full 67.12
_diffrn_reflns_theta_max 67.12
_diffrn_reflns_theta_min 2.96
_diffrn_source 'Enhance (Cu) X-ray Source'
_exptl_absorpt_coefficient_mu 2.964
_exptl_absorpt_correction_T_max 1.00000
_exptl_absorpt_correction_T_min 0.80440
_exptl_absorpt_correction_type multi-scan
_exptl_absorpt_process_details
;
CrysAlisPro, Agilent Technologies,
Version 1.171.37.34 (release 22-05-2014 CrysAlis171 .NET)
(compiled May 22 2014,16:03:01)
Empirical absorption correction using spherical harmonics,
 implemented in SCALE3 ABSPACK scaling algorithm.
;
_exptl_crystal_density_diffrn 1.367
_exptl_crystal_density_method 'not measured'
_exptl_crystal_F_000 444
_exptl_crystal_size_max 0.25
_exptl_crystal_size_mid 0.06
_exptl_crystal_size_min 0.03
_refine_diff_density_max 0.347
_refine_diff_density_min -0.214
_refine_diff_density_rms 0.053
_refine_ls_extinction_coef 0.0022(8)
_refine_ls_extinction_expression Fc^*^=kFc[1+0.001xFc^2^\l^3^/sin(2\q)]^-1/4^
_refine_ls_extinction_method SHELXL
_refine_ls_goodness_of_fit_ref 1.026
_refine_ls_hydrogen_treatment constr
_refine_ls_matrix_type full
_refine_ls_number_parameters 272
_refine_ls_number_reflns 3744
_refine_ls_number_restraints 0
_refine_ls_restrained_S_all 1.026
_refine_ls_R_factor_all 0.1141
_refine_ls_R_factor_gt 0.0698
_refine_ls_shift/su_max 0.000
_refine_ls_shift/su_mean 0.000
_refine_ls_structure_factor_coef Fsqd
_refine_ls_weighting_details 'calc w=1/[\s^2^(Fo^2^)+(0.1001P)^2^+0.0000P] where P=(Fo^2^+2Fc^2^)/3'
_refine_ls_weighting_scheme calc
_refine_ls_wR_factor_gt 0.1908
_refine_ls_wR_factor_ref 0.2294
_reflns_number_gt 2071
_reflns_number_total 3744
_reflns_threshold_expression >2sigma(I)
_cod_data_source_file c5qo00417a2.cif
_cod_data_source_block 20150125
_cod_original_cell_volume 1052.6(2)
_cod_database_code 1553228
_chemical_oxdiff_formula C20H20N4O4Cl2
_reflns_odcompleteness_completeness 99.81
_reflns_odcompleteness_iscentric 1
_reflns_odcompleteness_theta 66.97
_olex2_refinement_description
;
1. Fixed Uiso
 At 1.2 times of:
  All C(H) groups
2.a Aromatic/amide H refined with riding coordinates:
 C1(H1), C2(H2), C4(H4), C5(H5), C7(H7), C8(H8), C9(H9), C10(H10), C16(H16),
 C18(H18), C20(H20), C21(H21), C23(H23), C24(H24)
;
_olex2_submission_special_instructions 'No special instructions were received'

loop_
_space_group_symop_id
_space_group_symop_operation_xyz
1 'x, y, z'
2 '-x, -y, -z'

loop_
_atom_site_label
_atom_site_type_symbol
_atom_site_fract_x
_atom_site_fract_y
_atom_site_fract_z
_atom_site_U_iso_or_equiv
_atom_site_adp_type
_atom_site_occupancy
_atom_site_calc_flag
_atom_site_refinement_flags_posn
Cl1 Cl 0.4620(3) 0.66266(16) 0.68029(8) 0.1245(7) Uani 1 d .
Cl2 Cl 0.8757(4) 0.91300(15) -0.32879(11) 0.1416(8) Uani 1 d .
O1 O 0.1374(6) 0.5856(2) 0.32649(19) 0.0757(9) Uani 1 d .
O2 O -0.1582(6) 0.4767(3) 0.1210(2) 0.0879(10) Uani 1 d .
N1 N 0.4482(6) 0.7066(3) 0.2922(2) 0.0646(9) Uani 1 d .
N2 N 0.4274(7) 0.6975(3) 0.0311(2) 0.0660(9) Uani 1 d .
C1 C 0.2867(10) 0.7560(5) 0.4260(3) 0.103(2) Uani 1 d .
H1 H 0.1710 0.8024 0.3919 0.124 Uiso 1 calc R
C2 C 0.2899(11) 0.7455(6) 0.5163(4) 0.115(2) Uani 1 d .
H2 H 0.1769 0.7849 0.5432 0.139 Uiso 1 calc R
C3 C 0.4587(10) 0.6775(4) 0.5656(3) 0.0848(15) Uani 1 d .
C4 C 0.6283(10) 0.6200(4) 0.5279(3) 0.0876(15) Uani 1 d .
H4 H 0.7459 0.5748 0.5622 0.105 Uiso 1 calc R
C5 C 0.6232(9) 0.6300(4) 0.4371(3) 0.0760(13) Uani 1 d .
H5 H 0.7355 0.5902 0.4104 0.091 Uiso 1 calc R
C6 C 0.4528(8) 0.6985(4) 0.3869(3) 0.0675(11) Uani 1 d .
C7 C 0.8128(8) 0.8416(4) 0.0810(3) 0.0682(11) Uani 1 d .
H7 H 0.8250 0.8447 0.0206 0.082 Uiso 1 calc R
C8 C 0.9737(9) 0.9009(4) 0.1118(3) 0.0730(12) Uani 1 d .
H8 H 1.0936 0.9427 0.0725 0.088 Uiso 1 calc R
C9 C 0.9538(9) 0.8972(4) 0.2012(3) 0.0748(12) Uani 1 d .
H9 H 1.0598 0.9374 0.2220 0.090 Uiso 1 calc R
C10 C 0.7792(8) 0.8348(4) 0.2598(3) 0.0717(12) Uani 1 d .
H10 H 0.7672 0.8339 0.3197 0.086 Uiso 1 calc R
C11 C 0.6186(7) 0.7724(3) 0.2306(3) 0.0604(10) Uani 1 d .
C12 C 0.6330(8) 0.7775(3) 0.1388(3) 0.0613(10) Uani 1 d .
C13 C 0.4607(8) 0.7119(3) 0.1141(3) 0.0614(10) Uani 1 d .
C14 C 0.2956(7) 0.6476(3) 0.1755(3) 0.0603(10) Uani 1 d .
C15 C 0.2815(8) 0.6418(3) 0.2695(3) 0.0627(11) Uani 1 d .
C16 C 0.2480(9) 0.6237(4) 0.0428(3) 0.0729(12) Uani 1 d .
H16 H 0.1956 0.5988 -0.0025 0.088 Uiso 1 calc R
C17 C 0.1560(8) 0.5913(3) 0.1307(3) 0.0638(11) Uani 1 d .
C18 C -0.0456(9) 0.5192(4) 0.1648(3) 0.0758(13) Uani 1 d .
H18 H -0.0936 0.5038 0.2257 0.091 Uiso 1 calc R
C19 C 0.5400(8) 0.7503(4) -0.0552(3) 0.0660(11) Uani 1 d .
C20 C 0.4526(10) 0.8471(4) -0.0976(3) 0.0837(14) Uani 1 d .
H20 H 0.3229 0.8792 -0.0697 0.100 Uiso 1 calc R
C21 C 0.5567(10) 0.8979(4) -0.1824(3) 0.0900(15) Uani 1 d .
H21 H 0.4983 0.9639 -0.2117 0.108 Uiso 1 calc R
C22 C 0.7452(11) 0.8493(5) -0.2218(3) 0.0873(15) Uani 1 d .
C23 C 0.8316(10) 0.7525(5) -0.1802(3) 0.0932(16) Uani 1 d .
H23 H 0.9604 0.7205 -0.2085 0.112 Uiso 1 calc R
C24 C 0.7292(9) 0.7020(4) -0.0967(3) 0.0778(13) Uani 1 d .
H24 H 0.7870 0.6356 -0.0683 0.093 Uiso 1 calc R

loop_
_atom_site_aniso_label
_atom_site_aniso_U_11
_atom_site_aniso_U_22
_atom_site_aniso_U_33
_atom_site_aniso_U_23
_atom_site_aniso_U_13
_atom_site_aniso_U_12
Cl1 0.1384(13) 0.1924(18) 0.0594(7) -0.0591(9) -0.0012(7) -0.0322(12)
Cl2 0.216(2) 0.1313(15) 0.0796(9) -0.0409(10) 0.0417(11) -0.0372(14)
O1 0.079(2) 0.095(2) 0.0597(17) -0.0334(17) -0.0004(15) -0.0080(17)
O2 0.089(2) 0.107(3) 0.086(2) -0.056(2) 0.0001(17) -0.0153(18)
N1 0.065(2) 0.083(2) 0.0559(18) -0.0359(18) -0.0116(16) 0.0058(18)
N2 0.073(2) 0.080(2) 0.0556(19) -0.0364(18) -0.0060(16) 0.0015(19)
C1 0.097(4) 0.151(5) 0.083(3) -0.072(4) -0.029(3) 0.044(4)
C2 0.102(4) 0.187(7) 0.085(4) -0.085(4) -0.018(3) 0.038(4)
C3 0.083(3) 0.123(4) 0.064(3) -0.050(3) -0.006(2) -0.013(3)
C4 0.093(3) 0.113(4) 0.060(3) -0.029(3) -0.011(2) 0.001(3)
C5 0.083(3) 0.089(3) 0.060(2) -0.029(2) -0.006(2) 0.013(3)
C6 0.063(2) 0.091(3) 0.059(2) -0.039(2) -0.0033(19) 0.003(2)
C7 0.070(3) 0.080(3) 0.059(2) -0.028(2) -0.006(2) 0.004(2)
C8 0.078(3) 0.076(3) 0.065(2) -0.017(2) -0.010(2) -0.006(2)
C9 0.075(3) 0.080(3) 0.079(3) -0.033(3) -0.017(2) -0.006(2)
C10 0.073(3) 0.088(3) 0.063(2) -0.032(2) -0.019(2) 0.006(2)
C11 0.054(2) 0.073(3) 0.061(2) -0.030(2) -0.0113(18) 0.0102(19)
C12 0.062(2) 0.069(3) 0.060(2) -0.030(2) -0.0127(19) 0.015(2)
C13 0.063(2) 0.075(3) 0.054(2) -0.031(2) -0.0065(18) 0.007(2)
C14 0.060(2) 0.071(3) 0.056(2) -0.029(2) -0.0077(18) 0.008(2)
C15 0.056(2) 0.078(3) 0.060(2) -0.032(2) -0.0029(19) 0.010(2)
C16 0.072(3) 0.095(3) 0.068(3) -0.049(3) -0.009(2) 0.004(2)
C17 0.063(2) 0.077(3) 0.061(2) -0.037(2) -0.0021(18) 0.004(2)
C18 0.082(3) 0.087(3) 0.069(3) -0.041(3) 0.001(2) -0.006(3)
C19 0.066(2) 0.086(3) 0.057(2) -0.038(2) -0.0057(19) 0.001(2)
C20 0.086(3) 0.088(4) 0.079(3) -0.031(3) 0.000(3) 0.016(3)
C21 0.096(4) 0.092(4) 0.076(3) -0.015(3) 0.000(3) 0.000(3)
C22 0.114(4) 0.096(4) 0.062(3) -0.039(3) -0.001(3) -0.007(3)
C23 0.096(4) 0.117(5) 0.079(3) -0.056(3) 0.020(3) -0.002(3)
C24 0.080(3) 0.095(4) 0.066(3) -0.038(3) -0.005(2) 0.013(3)

loop_
_atom_type_symbol
_atom_type_description
_atom_type_scat_dispersion_real
_atom_type_scat_dispersion_imag
_atom_type_scat_source
C C 0.0181 0.0091 'International Tables Vol C Tables 4.2.6.8 and 6.1.1.4'
H H 0.0000 0.0000 'International Tables Vol C Tables 4.2.6.8 and 6.1.1.4'
Cl Cl 0.3639 0.7018 'International Tables Vol C Tables 4.2.6.8 and 6.1.1.4'
N N 0.0311 0.0180 'International Tables Vol C Tables 4.2.6.8 and 6.1.1.4'
O O 0.0492 0.0322 'International Tables Vol C Tables 4.2.6.8 and 6.1.1.4'

loop_
_geom_angle_atom_site_label_1
_geom_angle_atom_site_label_2
_geom_angle_atom_site_label_3
_geom_angle
C11 N1 C6 119.3(3)
C15 N1 C6 116.4(4)
C15 N1 C11 124.1(3)
C13 N2 C19 129.6(4)
C16 N2 C13 108.0(4)
C16 N2 C19 122.4(3)
C2 C1 H1 120.0
C6 C1 H1 120.0
C6 C1 C2 119.9(5)
C1 C2 H2 120.1
C3 C2 C1 119.7(5)
C3 C2 H2 120.1
C2 C3 Cl1 120.0(4)
C2 C3 C4 121.4(4)
C4 C3 Cl1 118.5(4)
C3 C4 H4 120.6
C3 C4 C5 118.8(5)
C5 C4 H4 120.6
C4 C5 H5 119.9
C6 C5 C4 120.1(4)
C6 C5 H5 119.9
C1 C6 N1 120.8(4)
C1 C6 C5 120.0(4)
C5 C6 N1 119.2(4)
C8 C7 H7 119.3
C8 C7 C12 121.4(4)
C12 C7 H7 119.3
C7 C8 H8 120.4
C9 C8 C7 119.3(4)
C9 C8 H8 120.4
C8 C9 H9 119.6
C10 C9 C8 120.7(4)
C10 C9 H9 119.6
C9 C10 H10 119.5
C9 C10 C11 121.0(4)
C11 C10 H10 119.5
N1 C11 C12 121.3(3)
C10 C11 N1 120.0(4)
C10 C11 C12 118.7(4)
C7 C12 C11 118.8(4)
C7 C12 C13 125.8(4)
C11 C12 C13 115.3(4)
N2 C13 C12 130.1(4)
C14 C13 N2 107.3(3)
C14 C13 C12 122.6(3)
C13 C14 C15 122.2(4)
C13 C14 C17 109.0(3)
C17 C14 C15 128.8(4)
O1 C15 N1 121.1(3)
O1 C15 C14 124.4(4)
N1 C15 C14 114.5(4)
N2 C16 H16 124.7
N2 C16 C17 110.7(4)
C17 C16 H16 124.7
C14 C17 C18 129.9(4)
C16 C17 C14 105.0(4)
C16 C17 C18 125.1(4)
O2 C18 C17 125.4(4)
O2 C18 H18 117.3
C17 C18 H18 117.3
C20 C19 N2 119.9(4)
C20 C19 C24 120.1(4)
C24 C19 N2 119.9(4)
C19 C20 H20 119.9
C19 C20 C21 120.2(5)
C21 C20 H20 119.9
C20 C21 H21 120.6
C22 C21 C20 118.7(5)
C22 C21 H21 120.6
C21 C22 Cl2 118.8(5)
C21 C22 C23 121.4(5)
C23 C22 Cl2 119.8(4)
C22 C23 H23 119.9
C22 C23 C24 120.1(5)
C24 C23 H23 119.9
C19 C24 H24 120.3
C23 C24 C19 119.4(5)
C23 C24 H24 120.3

loop_
_geom_bond_atom_site_label_1
_geom_bond_atom_site_label_2
_geom_bond_distance
Cl1 C3 1.747(4)
Cl2 C22 1.751(5)
O1 C15 1.227(5)
O2 C18 1.208(5)
N1 C6 1.454(5)
N1 C11 1.403(5)
N1 C15 1.396(5)
N2 C13 1.390(4)
N2 C16 1.368(5)
N2 C19 1.430(5)
C1 H1 0.9300
C1 C2 1.378(6)
C1 C6 1.359(6)
C2 H2 0.9300
C2 C3 1.356(8)
C3 C4 1.357(7)
C4 H4 0.9300
C4 C5 1.388(6)
C5 H5 0.9300
C5 C6 1.370(6)
C7 H7 0.9300
C7 C8 1.387(6)
C7 C12 1.397(6)
C8 H8 0.9300
C8 C9 1.379(6)
C9 H9 0.9300
C9 C10 1.374(6)
C10 H10 0.9300
C10 C11 1.403(6)
C11 C12 1.413(5)
C12 C13 1.439(5)
C13 C14 1.374(6)
C14 C15 1.444(5)
C14 C17 1.428(5)
C16 H16 0.9300
C16 C17 1.372(6)
C17 C18 1.435(6)
C18 H18 0.9300
C19 C20 1.366(6)
C19 C24 1.375(6)
C20 H20 0.9300
C20 C21 1.390(6)
C21 H21 0.9300
C21 C22 1.357(7)
C22 C23 1.361(7)
C23 H23 0.9300
C23 C24 1.369(6)
C24 H24 0.9300

loop_
_geom_torsion_atom_site_label_1
_geom_torsion_atom_site_label_2
_geom_torsion_atom_site_label_3
_geom_torsion_atom_site_label_4
_geom_torsion
Cl1 C3 C4 C5 178.8(4)
Cl2 C22 C23 C24 -179.6(4)
N1 C11 C12 C7 -177.7(4)
N1 C11 C12 C13 0.6(5)
N2 C13 C14 C15 179.3(3)
N2 C13 C14 C17 0.2(5)
N2 C16 C17 C14 -1.8(5)
N2 C16 C17 C18 175.9(4)
N2 C19 C20 C21 -178.4(4)
N2 C19 C24 C23 178.6(4)
C1 C2 C3 Cl1 -179.4(5)
C1 C2 C3 C4 0.9(10)
C2 C1 C6 N1 178.5(5)
C2 C1 C6 C5 0.0(9)
C2 C3 C4 C5 -1.5(9)
C3 C4 C5 C6 1.4(8)
C4 C5 C6 N1 -179.1(4)
C4 C5 C6 C1 -0.6(8)
C6 N1 C11 C10 -4.2(5)
C6 N1 C11 C12 175.7(4)
C6 N1 C15 O1 3.9(6)
C6 N1 C15 C14 -176.1(3)
C6 C1 C2 C3 -0.2(10)
C7 C8 C9 C10 0.7(7)
C7 C12 C13 N2 -1.2(7)
C7 C12 C13 C14 177.3(4)
C8 C7 C12 C11 -0.9(6)
C8 C7 C12 C13 -178.9(4)
C8 C9 C10 C11 0.7(7)
C9 C10 C11 N1 177.7(4)
C9 C10 C11 C12 -2.2(6)
C10 C11 C12 C7 2.3(6)
C10 C11 C12 C13 -179.5(4)
C11 N1 C6 C1 95.3(5)
C11 N1 C6 C5 -86.2(5)
C11 N1 C15 O1 179.7(4)
C11 N1 C15 C14 -0.2(5)
C11 C12 C13 N2 -179.3(4)
C11 C12 C13 C14 -0.8(6)
C12 C7 C8 C9 -0.6(7)
C12 C13 C14 C15 0.5(6)
C12 C13 C14 C17 -178.6(4)
C13 N2 C16 C17 1.9(5)
C13 N2 C19 C20 -75.6(6)
C13 N2 C19 C24 106.9(5)
C13 C14 C15 O1 -179.9(4)
C13 C14 C15 N1 0.0(6)
C13 C14 C17 C16 0.9(5)
C13 C14 C17 C18 -176.6(4)
C14 C17 C18 O2 178.0(5)
C15 N1 C6 C1 -88.6(6)
C15 N1 C6 C5 89.9(5)
C15 N1 C11 C10 180.0(4)
C15 N1 C11 C12 -0.1(6)
C15 C14 C17 C16 -178.1(4)
C15 C14 C17 C18 4.3(7)
C16 N2 C13 C12 177.4(4)
C16 N2 C13 C14 -1.3(5)
C16 N2 C19 C20 100.7(5)
C16 N2 C19 C24 -76.8(5)
C16 C17 C18 O2 0.9(8)
C17 C14 C15 O1 -1.0(7)
C17 C14 C15 N1 179.0(4)
C19 N2 C13 C12 -5.8(7)
C19 N2 C13 C14 175.5(4)
C19 N2 C16 C17 -175.1(4)
C19 C20 C21 C22 0.2(8)
C20 C19 C24 C23 1.1(7)
C20 C21 C22 Cl2 179.7(4)
C20 C21 C22 C23 0.4(8)
C21 C22 C23 C24 -0.3(8)
C22 C23 C24 C19 -0.5(7)
C24 C19 C20 C21 -0.9(7)
